data_7237179
loop_
_publ_author_name
'Szimhardt, Norbert'
'Wurzenberger, Maximilian H. H.'
'Zeisel, Lukas'
'Gruhne, Michael S.'
'Lommel, Marcus'
'Stierstorfer, J\"org'

_publ_section_title
;
 Maximization of the energy capability level in transition metal complexes
 through application of 1-amino- and 2-amino-5H-tetrazole ligands
;
_journal_issue 33
_journal_name_full 'Journal of Materials Chemistry A'
_journal_page_first 16257
_journal_paper_doi 10.1039/C8TA06326E
_journal_volume 6
_journal_year 2018
_chemical_formula_moiety '	C6 H18 Cu N30, 2(Cl O3)'
_chemical_formula_sum 'C6 H18 Cl2 Cu N30 O6'
_chemical_formula_weight 740.94
_chemical_name_common 'hexakis(1-amino-5H-tetrazolyl)copper(II) chlorate'
_chemical_name_systematic
;
hexakis(1-amino-5H-tetrazolyl)copper(II) chlorate
;
_space_group_IT_number 14
_space_group_name_Hall '-P 2yn'
_space_group_name_H-M_alt 'P 1 21/n 1'
_symmetry_cell_setting monoclinic
_symmetry_Int_Tables_number 14
_symmetry_space_group_name_Hall '-P 2yn'
_symmetry_space_group_name_H-M 'P 1 21/n 1'
_atom_sites_solution_hydrogens mixed
_audit_creation_date
;
'Wed May 10 14:48:25 2017'
;
_audit_creation_method SHELXL-2013
_audit_update_record
;
2018-04-04 deposited with the CCDC.
2018-08-03 downloaded from the CCDC.
;
_cell_angle_alpha 90
_cell_angle_beta 93.923(2)
_cell_angle_gamma 90
_cell_formula_units_Z 2
_cell_length_a 9.6517(3)
_cell_length_b 7.8880(3)
_cell_length_c 17.1904(5)
_cell_measurement_reflns_used 4350
_cell_measurement_temperature 173(2)
_cell_measurement_theta_max 32.1940
_cell_measurement_theta_min 4.7040
_cell_volume 1305.68(7)
_computing_cell_refinement
;
CrysAlisPro, Agilent Technologies,
Version 1.171.37.33 (release 27-03-2014 CrysAlis171 .NET)
(compiled Mar 27 2014,17:12:48)
;
_computing_data_collection
;
CrysAlisPro, Agilent Technologies,
Version 1.171.37.33 (release 27-03-2014 CrysAlis171 .NET)
(compiled Mar 27 2014,17:12:48)
;
_computing_data_reduction
;
CrysAlisPro, Agilent Technologies,
Version 1.171.37.33 (release 27-03-2014 CrysAlis171 .NET)
(compiled Mar 27 2014,17:12:48)
;
_computing_structure_refinement 'SHELXL-2013 (Sheldrick, 2013)'
_diffrn_ambient_temperature 173(2)
_diffrn_detector 'CCD plate'
_diffrn_detector_area_resol_mean 15.9809
_diffrn_detector_type Sapphire3
_diffrn_measured_fraction_theta_full 0.990
_diffrn_measured_fraction_theta_max 0.991
_diffrn_measurement_details
;
#__ type_ start__ end____ width___ exp.time_
  1 omega  -25.00   31.00   1.0000    6.0000
omega____ theta____ kappa____ phi______ frames
    -      -28.6994    0.0000   60.0000 56

#__ type_ start__ end____ width___ exp.time_
  2 omega  -23.00   71.00   1.0000    6.0000
omega____ theta____ kappa____ phi______ frames
    -       29.7932  -99.0000   90.0000 94

#__ type_ start__ end____ width___ exp.time_
  3 omega  -89.00   -1.00   1.0000    6.0000
omega____ theta____ kappa____ phi______ frames
    -      -28.6994  -77.0000  150.0000 88

#__ type_ start__ end____ width___ exp.time_
  4 omega  -97.00  -32.00   1.0000    6.0000
omega____ theta____ kappa____ phi______ frames
    -      -28.6994    0.0000   60.0000 65

#__ type_ start__ end____ width___ exp.time_
  5 omega -100.00    1.00   1.0000    6.0000
omega____ theta____ kappa____ phi______ frames
    -      -28.6994  -77.0000 -120.0000 101

#__ type_ start__ end____ width___ exp.time_
  6 omega   48.00  110.00   1.0000    6.0000
omega____ theta____ kappa____ phi______ frames
    -       29.7932  179.0000   90.0000 62

;
_diffrn_measurement_device 'four-circle diffractometer'
_diffrn_measurement_device_type 'Xcalibur, Sapphire3'
_diffrn_measurement_method '\w scans'
_diffrn_orient_matrix_UB_11 -0.0408196000
_diffrn_orient_matrix_UB_12 -0.0736542000
_diffrn_orient_matrix_UB_13 -0.0076934000
_diffrn_orient_matrix_UB_21 0.0488088000
_diffrn_orient_matrix_UB_22 -0.0487519000
_diffrn_orient_matrix_UB_23 0.0232085000
_diffrn_orient_matrix_UB_31 -0.0371126000
_diffrn_orient_matrix_UB_32 0.0168383000
_diffrn_orient_matrix_UB_33 0.0333604000
_diffrn_radiation_monochromator graphite
_diffrn_radiation_probe x-ray
_diffrn_radiation_type MoK\a
_diffrn_radiation_wavelength 0.71073
_diffrn_reflns_av_R_equivalents 0.0327
_diffrn_reflns_av_sigmaI/netI 0.0619
_diffrn_reflns_av_unetI/netI 0.0304
_diffrn_reflns_Laue_measured_fraction_full 0.990
_diffrn_reflns_Laue_measured_fraction_max 0.991
_diffrn_reflns_limit_h_max 11
_diffrn_reflns_limit_h_min -11
_diffrn_reflns_limit_k_max 6
_diffrn_reflns_limit_k_min -9
_diffrn_reflns_limit_l_max 21
_diffrn_reflns_limit_l_min -21
_diffrn_reflns_number 9613
_diffrn_reflns_point_group_measured_fraction_full 0.990
_diffrn_reflns_point_group_measured_fraction_max 0.991
_diffrn_reflns_theta_full 25.242
_diffrn_reflns_theta_max 25.993
_diffrn_reflns_theta_min 4.182
_diffrn_source 'Enhance (Mo) X-ray Source'
_exptl_absorpt_coefficient_mu 1.133
_exptl_absorpt_correction_T_max 1.00000
_exptl_absorpt_correction_T_min 0.94003
_exptl_absorpt_correction_type multi-scan
_exptl_absorpt_process_details
;
CrysAlisPro, Agilent Technologies,
Version 1.171.37.33 (release 27-03-2014 CrysAlis171 .NET)
(compiled Mar 27 2014,17:12:48)
Empirical absorption correction using spherical harmonics,
 implemented in SCALE3 ABSPACK scaling algorithm.
;
_exptl_crystal_colour blue
_exptl_crystal_density_diffrn 1.885
_exptl_crystal_description block
_exptl_crystal_F_000 750
_exptl_crystal_size_max 0.320
_exptl_crystal_size_mid 0.230
_exptl_crystal_size_min 0.110
_refine_diff_density_max 0.813
_refine_diff_density_min -0.892
_refine_diff_density_rms 0.112
_refine_ls_extinction_method none
_refine_ls_goodness_of_fit_ref 1.353
_refine_ls_hydrogen_treatment mixed
_refine_ls_matrix_type full
_refine_ls_number_parameters 229
_refine_ls_number_reflns 2549
_refine_ls_number_restraints 3
_refine_ls_restrained_S_all 1.353
_refine_ls_R_factor_all 0.0685
_refine_ls_R_factor_gt 0.0647
_refine_ls_shift/su_max 0.000
_refine_ls_shift/su_mean 0.000
_refine_ls_structure_factor_coef Fsqd
_refine_ls_weighting_details 'w=1/[\s^2^(Fo^2^)+9.7701P] where P=(Fo^2^+2Fc^2^)/3'
_refine_ls_weighting_scheme calc
_refine_ls_wR_factor_gt 0.1411
_refine_ls_wR_factor_ref 0.1425
_reflns_Friedel_coverage 0.000
_reflns_number_gt 2372
_reflns_number_total 2549
_reflns_threshold_expression 'I > 2\s(I)'
_cod_data_source_file c8ta06326e2.cif
_cod_data_source_block mx201
_cod_database_code 7237179
_shelx_space_group_comment
;
The symmetry employed for this shelxl refinement is uniquely defined
by the following loop, which should always be used as a source of
symmetry information in preference to the above space-group names.
They are only intended as comments.
;
_shelx_estimated_absorpt_t_min 0.713
_shelx_estimated_absorpt_t_max 0.885
_shelxl_version_number 2013-4

loop_
_space_group_symop_operation_xyz
'x, y, z'
'-x+1/2, y+1/2, -z+1/2'
'-x, -y, -z'
'x-1/2, -y-1/2, z-1/2'

loop_
_atom_site_label
_atom_site_type_symbol
_atom_site_fract_x
_atom_site_fract_y
_atom_site_fract_z
_atom_site_U_iso_or_equiv
_atom_site_adp_type
_atom_site_occupancy
_atom_site_site_symmetry_order
_atom_site_calc_flag
_atom_site_refinement_flags_posn
_atom_site_refinement_flags_adp
_atom_site_refinement_flags_occupancy
Cu1 Cu 0.5000 0.0000 1.0000 0.0144(2) Uani 1 2 d S . P
Cl1 Cl 0.98277(13) 0.21778(17) 0.85805(8) 0.0186(3) Uani 1 1 d . . .
N3 N 0.6835(5) 0.2995(6) 0.9732(3) 0.0183(10) Uani 1 1 d . . .
N4 N 0.6704(4) 0.1551(6) 1.0165(2) 0.0146(9) Uani 1 1 d . . .
N8 N 0.4029(5) 0.1110(6) 0.8401(3) 0.0178(10) Uani 1 1 d . . .
N6 N 0.3455(4) 0.3700(5) 0.8482(2) 0.0128(9) Uani 1 1 d . . .
N7 N 0.3579(5) 0.2376(6) 0.7988(3) 0.0182(10) Uani 1 1 d . . .
O1 O 0.9905(4) 0.3824(6) 0.8165(3) 0.0301(10) Uani 1 1 d . . .
O2 O 1.0881(4) 0.2238(6) 0.9250(2) 0.0256(9) Uani 1 1 d . . .
N9 N 0.4202(4) 0.1590(6) 0.9171(2) 0.0135(9) Uani 1 1 d . . .
N2 N 0.8014(5) 0.3702(6) 0.9917(3) 0.0196(10) Uani 1 1 d . . .
N1 N 0.8657(4) 0.2721(6) 1.0475(2) 0.0145(9) Uani 1 1 d . . .
O3 O 1.0264(5) 0.0846(6) 0.8053(2) 0.0306(10) Uani 1 1 d . . .
N5 N 0.9979(5) 0.3094(6) 1.0818(3) 0.0201(10) Uani 1 1 d D . .
C1 C 0.7862(5) 0.1421(7) 1.0621(3) 0.0153(11) Uani 1 1 d . . .
H1 H 0.8080 0.0545 1.0989 0.018 Uiso 1 1 calc R U .
N10 N 0.2892(6) 0.5283(6) 0.8265(3) 0.0196(10) Uani 1 1 d . . .
C2 C 0.3837(5) 0.3196(7) 0.9203(3) 0.0135(10) Uani 1 1 d . . .
H2 H 0.3845 0.3873 0.9660 0.016 Uiso 1 1 calc R U .
N15 N 0.3860(5) 0.1541(6) 1.0979(3) 0.0166(10) Uani 1 1 d . . .
N12 N 0.2627(4) 0.2346(6) 1.1884(2) 0.0156(9) Uani 1 1 d . . .
N14 N 0.3861(5) 0.3262(6) 1.0994(3) 0.0201(10) Uani 1 1 d . . .
C3 C 0.3106(5) 0.0986(7) 1.1520(3) 0.0169(11) Uani 1 1 d . . .
H3 H 0.2926 -0.0167 1.1637 0.020 Uiso 1 1 calc R U .
N13 N 0.3077(6) 0.3753(7) 1.1550(3) 0.0314(13) Uani 1 1 d . . .
N16 N 0.1734(5) 0.2310(7) 1.2492(3) 0.0206(10) Uani 1 1 d . . .
H10A H 0.342(6) 0.579(8) 0.788(3) 0.016(15) Uiso 1 1 d . . .
H10B H 0.211(8) 0.509(10) 0.807(4) 0.04(2) Uiso 1 1 d . . .
H16B H 0.086(9) 0.207(11) 1.224(5) 0.05(2) Uiso 1 1 d . . .
H16A H 0.202(9) 0.140(12) 1.276(5) 0.06(3) Uiso 1 1 d . . .
H5B H 1.049(5) 0.311(7) 1.044(3) 0.013(15) Uiso 1 1 d D . .
H5A H 0.989(6) 0.399(6) 1.107(3) 0.022(17) Uiso 1 1 d D . .

loop_
_atom_site_aniso_label
_atom_site_aniso_U_11
_atom_site_aniso_U_22
_atom_site_aniso_U_33
_atom_site_aniso_U_23
_atom_site_aniso_U_13
_atom_site_aniso_U_12
Cu1 0.0124(4) 0.0156(5) 0.0150(4) 0.0059(4) -0.0008(3) 0.0016(4)
Cl1 0.0164(6) 0.0189(7) 0.0206(6) -0.0030(5) 0.0021(5) -0.0019(5)
N3 0.018(2) 0.014(2) 0.023(2) 0.0041(19) -0.0001(18) -0.0026(19)
N4 0.013(2) 0.015(2) 0.016(2) 0.0015(18) 0.0003(16) -0.0004(18)
N8 0.021(2) 0.017(2) 0.015(2) -0.0025(18) -0.0013(18) 0.0041(19)
N6 0.015(2) 0.007(2) 0.017(2) 0.0029(17) 0.0028(17) 0.0060(17)
N7 0.022(2) 0.015(2) 0.018(2) -0.0028(19) 0.0013(18) -0.002(2)
O1 0.033(2) 0.025(2) 0.031(2) 0.0063(19) -0.0033(19) 0.001(2)
O2 0.025(2) 0.030(2) 0.021(2) -0.0031(18) -0.0041(16) 0.0024(19)
N9 0.012(2) 0.014(2) 0.014(2) 0.0005(18) -0.0008(16) 0.0014(18)
N2 0.014(2) 0.021(3) 0.023(2) 0.005(2) -0.0026(18) -0.0014(19)
N1 0.012(2) 0.013(2) 0.018(2) 0.0003(18) -0.0014(17) 0.0021(18)
O3 0.037(2) 0.026(2) 0.030(2) -0.0113(19) 0.0074(19) -0.002(2)
N5 0.015(2) 0.020(3) 0.025(3) -0.006(2) -0.004(2) -0.004(2)
C1 0.017(3) 0.011(3) 0.017(3) 0.000(2) -0.001(2) 0.000(2)
N10 0.025(3) 0.012(2) 0.022(2) 0.0108(19) 0.004(2) 0.007(2)
C2 0.012(2) 0.017(3) 0.012(2) 0.003(2) -0.0015(18) 0.002(2)
N15 0.023(2) 0.009(2) 0.018(2) 0.0001(18) 0.0025(18) 0.0047(19)
N12 0.016(2) 0.019(2) 0.012(2) 0.0007(18) 0.0012(17) -0.0032(19)
N14 0.033(3) 0.011(2) 0.017(2) -0.0008(18) 0.008(2) -0.004(2)
C3 0.020(3) 0.014(3) 0.017(3) 0.005(2) 0.006(2) 0.005(2)
N13 0.044(3) 0.025(3) 0.027(3) -0.001(2) 0.012(2) -0.010(3)
N16 0.021(2) 0.025(3) 0.017(2) 0.002(2) 0.0075(19) -0.005(2)

loop_
_atom_type_symbol
_atom_type_description
_atom_type_scat_dispersion_real
_atom_type_scat_dispersion_imag
_atom_type_scat_source
C C 0.0033 0.0016 'International Tables Vol C Tables 4.2.6.8 and 6.1.1.4'
H H 0.0000 0.0000 'International Tables Vol C Tables 4.2.6.8 and 6.1.1.4'
N N 0.0061 0.0033 'International Tables Vol C Tables 4.2.6.8 and 6.1.1.4'
O O 0.0106 0.0060 'International Tables Vol C Tables 4.2.6.8 and 6.1.1.4'
Cl Cl 0.1484 0.1585 'International Tables Vol C Tables 4.2.6.8 and 6.1.1.4'
Cu Cu 0.3201 1.2651 'International Tables Vol C Tables 4.2.6.8 and 6.1.1.4'

loop_
_geom_angle_atom_site_label_1
_geom_angle_atom_site_label_2
_geom_angle_atom_site_label_3
_geom_angle
_geom_angle_site_symmetry_1
_geom_angle_site_symmetry_3
N9 Cu1 N9 180.0 3_657 .
N9 Cu1 N4 89.45(17) 3_657 3_657
N9 Cu1 N4 90.55(17) . 3_657
N9 Cu1 N4 90.55(17) 3_657 .
N9 Cu1 N4 89.45(17) . .
N4 Cu1 N4 180.0 3_657 .
N9 Cu1 N15 89.44(16) 3_657 .
N9 Cu1 N15 90.56(16) . .
N4 Cu1 N15 89.84(16) 3_657 .
N4 Cu1 N15 90.16(16) . .
N9 Cu1 N15 90.56(16) 3_657 3_657
N9 Cu1 N15 89.44(16) . 3_657
N4 Cu1 N15 90.16(16) 3_657 3_657
N4 Cu1 N15 89.84(16) . 3_657
N15 Cu1 N15 180.00(18) . 3_657
O3 Cl1 O2 107.0(3) . .
O3 Cl1 O1 107.6(3) . .
O2 Cl1 O1 106.9(3) . .
N2 N3 N4 109.8(4) . .
C1 N4 N3 106.3(4) . .
C1 N4 Cu1 132.1(4) . .
N3 N4 Cu1 121.5(3) . .
N7 N8 N9 109.4(4) . .
C2 N6 N7 108.8(4) . .
C2 N6 N10 126.3(4) . .
N7 N6 N10 124.7(4) . .
N8 N7 N6 107.1(4) . .
C2 N9 N8 106.8(4) . .
C2 N9 Cu1 131.3(4) . .
N8 N9 Cu1 121.7(3) . .
N3 N2 N1 106.4(4) . .
C1 N1 N2 109.7(4) . .
C1 N1 N5 127.6(5) . .
N2 N1 N5 122.7(4) . .
N1 N5 H5B 104(4) . .
N1 N5 H5A 106(4) . .
H5B N5 H5A 119(5) . .
N1 C1 N4 107.8(5) . .
N1 C1 H1 126.1 . .
N4 C1 H1 126.1 . .
N6 N10 H10A 110(4) . .
N6 N10 H10B 106(6) . .
H10A N10 H10B 109(6) . .
N9 C2 N6 107.9(5) . .
N9 C2 H2 126.1 . .
N6 C2 H2 126.1 . .
C3 N15 N14 108.9(4) . .
C3 N15 Cu1 129.7(4) . .
N14 N15 Cu1 121.2(3) . .
N13 N12 C3 109.4(4) . .
N13 N12 N16 124.9(5) . .
C3 N12 N16 125.6(5) . .
N13 N14 N15 107.9(4) . .
N15 C3 N12 107.0(5) . .
N15 C3 H3 126.5 . .
N12 C3 H3 126.5 . .
N14 N13 N12 106.7(5) . .
N12 N16 H16B 104(5) . .
N12 N16 H16A 103(6) . .
H16B N16 H16A 108(8) . .

loop_
_geom_bond_atom_site_label_1
_geom_bond_atom_site_label_2
_geom_bond_distance
_geom_bond_site_symmetry_2
Cu1 N9 2.012(4) 3_657
Cu1 N9 2.012(4) .
Cu1 N4 2.054(4) 3_657
Cu1 N4 2.054(4) .
Cu1 N15 2.404(4) .
Cu1 N15 2.404(4) 3_657
Cl1 O3 1.468(4) .
Cl1 O2 1.483(4) .
Cl1 O1 1.486(5) .
N3 N2 1.288(6) .
N3 N4 1.372(6) .
N4 C1 1.325(7) .
N8 N7 1.284(6) .
N8 N9 1.375(6) .
N6 C2 1.330(6) .
N6 N7 1.356(6) .
N6 N10 1.402(6) .
N9 C2 1.317(7) .
N2 N1 1.350(6) .
N1 C1 1.316(7) .
N1 N5 1.399(6) .
N5 H5B 0.84(4) .
N5 H5A 0.84(4) .
C1 H1 0.9500 .
N10 H10A 0.95(6) .
N10 H10B 0.82(7) .
C2 H2 0.9500 .
N15 C3 1.296(7) .
N15 N14 1.358(6) .
N12 N13 1.335(7) .
N12 C3 1.340(7) .
N12 N16 1.400(6) .
N14 N13 1.318(7) .
C3 H3 0.9500 .
N16 H16B 0.94(8) .
N16 H16A 0.89(10) .

loop_
_geom_hbond_atom_site_label_D
_geom_hbond_atom_site_label_H
_geom_hbond_atom_site_label_A
_geom_hbond_distance_DH
_geom_hbond_distance_HA
_geom_hbond_distance_DA
_geom_hbond_angle_DHA
_geom_hbond_site_symmetry_A
C1 H1 N8 0.95 2.69 3.250(7) 118.3 3_657
C1 H1 O2 0.95 2.46 3.133(7) 127.8 3_757
C1 H1 O3 0.95 2.47 3.332(7) 150.4 3_757
C2 H2 N14 0.95 2.34 3.078(7) 133.9 .
C3 H3 N16 0.95 2.50 3.359(7) 150.6 2_547
N10 H10A O3 0.95(6) 2.11(6) 3.009(7) 156(5) 2_656
N10 H10B O1 0.82(7) 2.36(8) 3.098(7) 150(7) 1_455
N16 H16B N7 0.94(8) 2.66(8) 3.228(7) 119(6) 4_566
N16 H16B O3 0.94(8) 2.58(9) 3.247(7) 129(7) 3_657
N16 H16B N5 0.94(8) 2.66(8) 3.297(7) 125(6) 1_455
N16 H16A N13 0.89(10) 2.40(10) 3.252(8) 160(8) 2_547
N5 H5B O2 0.84(4) 2.21(4) 2.967(7) 149(5) .
N5 H5A O1 0.84(4) 2.17(4) 2.993(7) 168(6) 3_767
C1 H1 N8 0.95 2.69 3.250(7) 118.3 3_657
C1 H1 O2 0.95 2.46 3.133(7) 127.8 3_757
C1 H1 O3 0.95 2.47 3.332(7) 150.4 3_757
C2 H2 N14 0.95 2.34 3.078(7) 133.9 .
C3 H3 N16 0.95 2.50 3.359(7) 150.6 2_547
N10 H10A O3 0.95(6) 2.11(6) 3.009(7) 156(5) 2_656
N10 H10B O1 0.82(7) 2.36(8) 3.098(7) 150(7) 1_455
N16 H16B N7 0.94(8) 2.66(8) 3.228(7) 119(6) 4_566
N16 H16B O3 0.94(8) 2.58(9) 3.247(7) 129(7) 3_657
N16 H16B N5 0.94(8) 2.66(8) 3.297(7) 125(6) 1_455
N16 H16A N13 0.89(10) 2.40(10) 3.252(8) 160(8) 2_547
N5 H5B O2 0.84(4) 2.21(4) 2.967(7) 149(5) .
N5 H5A O1 0.84(4) 2.17(4) 2.993(7) 168(6) 3_767

loop_
_geom_torsion_atom_site_label_1
_geom_torsion_atom_site_label_2
_geom_torsion_atom_site_label_3
_geom_torsion_atom_site_label_4
_geom_torsion
N2 N3 N4 C1 0.0(6)
N2 N3 N4 Cu1 -176.9(3)
N9 N8 N7 N6 0.2(6)
C2 N6 N7 N8 -0.3(6)
N10 N6 N7 N8 -174.9(5)
N7 N8 N9 C2 0.0(6)
N7 N8 N9 Cu1 -176.4(3)
N4 N3 N2 N1 -0.2(6)
N3 N2 N1 C1 0.3(6)
N3 N2 N1 N5 179.7(5)
N2 N1 C1 N4 -0.2(6)
N5 N1 C1 N4 -179.7(5)
N3 N4 C1 N1 0.1(6)
Cu1 N4 C1 N1 176.6(4)
N8 N9 C2 N6 -0.2(5)
Cu1 N9 C2 N6 175.8(3)
N7 N6 C2 N9 0.3(6)
N10 N6 C2 N9 174.8(5)
C3 N15 N14 N13 -0.8(7)
Cu1 N15 N14 N13 175.3(4)
N14 N15 C3 N12 -0.2(6)
Cu1 N15 C3 N12 -175.8(3)
N13 N12 C3 N15 1.1(6)
N16 N12 C3 N15 178.0(5)
N15 N14 N13 N12 1.4(6)
C3 N12 N13 N14 -1.5(6)
N16 N12 N13 N14 -178.5(5)
